data_7219570
loop_
_publ_author_name
'Tripathi, Sarita'
'Anantharaman, Ganapathi'

_publ_section_title
;
 Architectures varying from discrete molecular units to 2-dimensional
 coordination polymers and photoluminescence behavior of zinc and cadmium
 comprising an anionic zwitterion of rigid
 4,5-dicarboxy-1,3-dimethyl-1H-imidazolium iodide
;
_journal_issue 13
_journal_name_full CrystEngComm
_journal_page_first 2754
_journal_paper_doi 10.1039/C4CE02215G
_journal_volume 17
_journal_year 2015
_chemical_formula_moiety 'C14 H24 N4 O13 Zn'
_chemical_formula_sum 'C14 H24 N4 O13 Zn'
_chemical_formula_weight 521.74
_chemical_name_common 'zINC NITRATE MONOMER'
_chemical_name_systematic
;
 ?
;
_space_group_IT_number 14
_symmetry_cell_setting monoclinic
_symmetry_space_group_name_Hall '-P 2ybc'
_symmetry_space_group_name_H-M 'P 1 21/c 1'
_atom_sites_solution_hydrogens geom
_atom_sites_solution_primary direct
_atom_sites_solution_secondary difmap
_audit_creation_method SHELXL-97
_audit_update_record
;
2015-01-30 deposited with the CCDC.
2015-02-13 downloaded from the CCDC.
;
_cell_angle_alpha 90.00
_cell_angle_beta 92.800(3)
_cell_angle_gamma 90.00
_cell_formula_units_Z 4
_cell_length_a 15.075(2)
_cell_length_b 8.3079(12)
_cell_length_c 16.676(3)
_cell_measurement_reflns_used 2804
_cell_measurement_temperature 293(2)
_cell_measurement_theta_max 26.82
_cell_measurement_theta_min 2.45
_cell_volume 2086.0(6)
_computing_structure_refinement 'SHELXL-97 (Sheldrick, 1997)'
_computing_structure_solution 'SHELXS-97 (Sheldrick, 1990)'
_diffrn_ambient_temperature 293(2)
_diffrn_measured_fraction_theta_full 0.996
_diffrn_measured_fraction_theta_max 0.996
_diffrn_measurement_device_type 'CCD area detector'
_diffrn_measurement_method 'phi and omega scans'
_diffrn_radiation_monochromator graphite
_diffrn_radiation_source 'fine-focus sealed tube'
_diffrn_radiation_type MoK\a
_diffrn_radiation_wavelength 0.71073
_diffrn_reflns_av_R_equivalents 0.0464
_diffrn_reflns_av_sigmaI/netI 0.0561
_diffrn_reflns_limit_h_max 10
_diffrn_reflns_limit_h_min -18
_diffrn_reflns_limit_k_max 10
_diffrn_reflns_limit_k_min -10
_diffrn_reflns_limit_l_max 20
_diffrn_reflns_limit_l_min -20
_diffrn_reflns_number 11326
_diffrn_reflns_theta_full 26.00
_diffrn_reflns_theta_max 26.00
_diffrn_reflns_theta_min 1.35
_exptl_absorpt_coefficient_mu 1.253
_exptl_absorpt_correction_type none
_exptl_crystal_colour yellow
_exptl_crystal_density_diffrn 1.661
_exptl_crystal_density_method 'not measured'
_exptl_crystal_description block
_exptl_crystal_F_000 1080
_exptl_crystal_size_max 0.22
_exptl_crystal_size_mid 0.19
_exptl_crystal_size_min 0.12
_refine_diff_density_max 0.833
_refine_diff_density_min -0.634
_refine_diff_density_rms 0.141
_refine_ls_extinction_method none
_refine_ls_goodness_of_fit_ref 1.143
_refine_ls_hydrogen_treatment mixed
_refine_ls_matrix_type full
_refine_ls_number_parameters 324
_refine_ls_number_reflns 4082
_refine_ls_number_restraints 15
_refine_ls_restrained_S_all 1.143
_refine_ls_R_factor_all 0.0713
_refine_ls_R_factor_gt 0.0516
_refine_ls_shift/su_max 0.001
_refine_ls_shift/su_mean 0.000
_refine_ls_structure_factor_coef Fsqd
_refine_ls_weighting_details 'calc w=1/[\s^2^(Fo^2^)+(0.0886P)^2^+2.4251P] where P=(Fo^2^+2Fc^2^)/3'
_refine_ls_weighting_scheme calc
_refine_ls_wR_factor_gt 0.1324
_refine_ls_wR_factor_ref 0.1726
_reflns_number_gt 3145
_reflns_number_total 4082
_reflns_threshold_expression >2sigma(I)
_cod_data_source_file c4ce02215g1.cif
_cod_data_source_block 17febam
_cod_depositor_comments 'Adding full bibliography for 7219566--7219571.cif.'
_cod_original_cell_volume 2086.1(5)
_cod_original_sg_symbol_H-M 'P 21/C'
_cod_database_code 7219570

loop_
_symmetry_equiv_pos_as_xyz
'x, y, z'
'-x, y+1/2, -z+1/2'
'-x, -y, -z'
'x, -y-1/2, z-1/2'

loop_
_atom_site_label
_atom_site_type_symbol
_atom_site_fract_x
_atom_site_fract_y
_atom_site_fract_z
_atom_site_U_iso_or_equiv
_atom_site_adp_type
_atom_site_occupancy
_atom_site_symmetry_multiplicity
_atom_site_calc_flag
_atom_site_refinement_flags
C1 C 1.1021(3) 0.1348(6) 0.8770(3) 0.0254(10) Uani 1 1 d .
H1 H 1.1618 0.1631 0.8780 0.031 Uiso 1 1 calc R
C2 C 0.9781(3) -0.0091(6) 0.8776(3) 0.0196(9) Uani 1 1 d .
C3 C 0.9563(3) 0.1508(5) 0.8729(3) 0.0195(9) Uani 1 1 d .
C4 C 0.8668(3) 0.2297(5) 0.8715(3) 0.0200(9) Uani 1 1 d .
C5 C 0.9192(3) -0.1559(5) 0.8795(3) 0.0208(10) Uani 1 1 d .
C6 C 1.1250(3) -0.1625(6) 0.8803(3) 0.0279(11) Uani 1 1 d .
H6A H 1.1851 -0.1344 0.8697 0.042 Uiso 1 1 calc R
H6B H 1.1021 -0.2353 0.8397 0.042 Uiso 1 1 calc R
H6C H 1.1237 -0.2133 0.9319 0.042 Uiso 1 1 calc R
C7 C 1.0444(3) 0.4141(5) 0.8749(3) 0.0262(11) Uani 1 1 d .
H7A H 1.1057 0.4423 0.8847 0.039 Uiso 1 1 calc R
H7B H 1.0101 0.4568 0.9170 0.039 Uiso 1 1 calc R
H7C H 1.0232 0.4583 0.8243 0.039 Uiso 1 1 calc R
C8 C 0.4816(3) 0.1542(5) 1.0898(3) 0.0216(10) Uani 1 1 d .
H8 H 0.4908 0.1089 1.1405 0.026 Uiso 1 1 calc R
C9 C 0.4174(3) 0.2281(5) 0.9739(2) 0.0155(9) Uani 1 1 d .
C10 C 0.5025(3) 0.2858(5) 0.9773(2) 0.0182(9) Uani 1 1 d .
C11 C 0.5473(3) 0.3835(5) 0.9167(3) 0.0178(9) Uani 1 1 d .
C12 C 0.3457(3) 0.2327(5) 0.9070(3) 0.0186(9) Uani 1 1 d .
C13 C 0.3249(3) 0.0628(6) 1.0674(3) 0.0267(11) Uani 1 1 d .
H13A H 0.3358 0.0111 1.1184 0.040 Uiso 1 1 calc R
H13B H 0.3086 -0.0166 1.0275 0.040 Uiso 1 1 calc R
H13C H 0.2776 0.1393 1.0711 0.040 Uiso 1 1 calc R
C14 C 0.6312(3) 0.2717(6) 1.0842(3) 0.0226(10) Uani 1 1 d .
H14A H 0.6359 0.3842 1.0969 0.034 Uiso 1 1 calc R
H14B H 0.6736 0.2444 1.0454 0.034 Uiso 1 1 calc R
H14C H 0.6428 0.2094 1.1321 0.034 Uiso 1 1 calc R
N1 N 1.0705(2) -0.0170(5) 0.8797(2) 0.0220(8) Uani 1 1 d .
N2 N 1.0354(2) 0.2359(4) 0.8727(2) 0.0201(8) Uani 1 1 d .
N3 N 0.4061(2) 0.1466(4) 1.0445(2) 0.0185(8) Uani 1 1 d .
N4 N 0.5412(2) 0.2365(4) 1.0512(2) 0.0181(8) Uani 1 1 d .
O1 O 0.8577(2) 0.3532(4) 0.82691(18) 0.0232(7) Uani 1 1 d .
O2 O 0.8104(2) 0.1728(4) 0.9139(2) 0.0275(8) Uani 1 1 d .
O3 O 0.8599(2) -0.1638(4) 0.82345(19) 0.0255(7) Uani 1 1 d .
O4 O 0.9343(2) -0.2523(4) 0.93450(19) 0.0260(7) Uani 1 1 d .
O5 O 0.6288(2) 0.4060(4) 0.92937(19) 0.0271(8) Uani 1 1 d .
O6 O 0.4987(2) 0.4289(4) 0.85845(19) 0.0244(7) Uani 1 1 d .
O7 O 0.2828(2) 0.3289(4) 0.91379(18) 0.0219(7) Uani 1 1 d .
O8 O 0.3557(2) 0.1349(4) 0.8514(2) 0.0304(8) Uani 1 1 d .
O1W O 0.7985(2) 0.5379(4) 0.95780(18) 0.0222(7) Uani 1 1 d D
H9 H 0.7619 0.5711 0.9886 0.033 Uiso 1 1 calc RD
O2W O 0.7217(2) 0.6361(4) 0.79866(19) 0.0242(7) Uani 1 1 d D
H100 H 0.7134 0.6173 0.7506 0.036 Uiso 1 1 calc RD
O3W O 0.6744(2) 0.2817(4) 0.77237(19) 0.0230(7) Uani 1 1 d D
H11 H 0.7080 0.2076 0.7624 0.034 Uiso 1 1 calc RD
O4W O 0.4793(2) 0.6121(4) 0.7267(2) 0.0252(7) Uani 1 1 d D
O5W O 0.7719(2) 0.0399(4) 0.7164(2) 0.0250(7) Uani 1 1 d D
Zn1 Zn 0.73311(3) 0.42616(6) 0.85977(3) 0.0199(2) Uani 1 1 d .
H120 H 0.493(3) 0.565(5) 0.7683(18) 0.017(13) Uiso 1 1 d D
H121 H 0.529(2) 0.642(7) 0.711(3) 0.05(2) Uiso 1 1 d D
H12 H 0.6261(15) 0.242(5) 0.779(3) 0.018(13) Uiso 1 1 d D
H10 H 0.832(3) 0.615(4) 0.951(3) 0.043(18) Uiso 1 1 d D
H101 H 0.768(3) 0.688(7) 0.803(3) 0.05(2) Uiso 1 1 d D
H131 H 0.754(4) -0.018(5) 0.679(2) 0.038(17) Uiso 1 1 d D
H130 H 0.801(3) -0.020(5) 0.747(2) 0.018(13) Uiso 1 1 d D

loop_
_atom_site_aniso_label
_atom_site_aniso_U_11
_atom_site_aniso_U_22
_atom_site_aniso_U_33
_atom_site_aniso_U_23
_atom_site_aniso_U_13
_atom_site_aniso_U_12
C1 0.026(3) 0.024(2) 0.026(2) 0.0039(19) 0.003(2) -0.003(2)
C2 0.016(2) 0.025(2) 0.018(2) -0.0006(18) 0.0032(17) -0.0021(19)
C3 0.014(2) 0.025(2) 0.019(2) -0.0031(18) -0.0012(18) -0.0019(18)
C4 0.021(2) 0.019(2) 0.020(2) -0.0039(17) -0.0013(19) -0.0042(18)
C5 0.020(2) 0.016(2) 0.026(2) -0.0007(18) 0.003(2) -0.0017(18)
C6 0.022(2) 0.026(3) 0.036(3) -0.001(2) 0.000(2) 0.005(2)
C7 0.032(3) 0.015(2) 0.031(3) 0.0020(18) -0.002(2) -0.0057(19)
C8 0.030(3) 0.019(2) 0.016(2) -0.0031(17) 0.0024(19) -0.0029(19)
C9 0.016(2) 0.015(2) 0.016(2) -0.0013(16) 0.0039(17) -0.0013(17)
C10 0.024(2) 0.016(2) 0.014(2) 0.0002(16) -0.0017(18) 0.0035(18)
C11 0.022(2) 0.016(2) 0.015(2) -0.0034(16) 0.0048(18) -0.0014(18)
C12 0.021(2) 0.017(2) 0.019(2) -0.0011(17) 0.0008(18) -0.0048(18)
C13 0.030(3) 0.028(3) 0.022(2) 0.0026(19) 0.002(2) -0.010(2)
C14 0.021(2) 0.024(2) 0.022(2) -0.0047(18) -0.0043(19) -0.0007(19)
N1 0.0181(19) 0.023(2) 0.024(2) -0.0003(16) -0.0024(16) 0.0001(16)
N2 0.0180(19) 0.022(2) 0.0203(19) 0.0005(15) -0.0005(15) -0.0033(16)
N3 0.022(2) 0.0171(19) 0.0170(18) 0.0029(14) 0.0031(16) -0.0056(15)
N4 0.0217(19) 0.0166(18) 0.0157(17) -0.0045(14) 0.0001(15) 0.0017(15)
O1 0.0244(17) 0.0216(17) 0.0234(16) -0.0026(13) -0.0019(14) 0.0037(13)
O2 0.0215(18) 0.0251(18) 0.0363(19) -0.0026(14) 0.0058(15) -0.0012(14)
O3 0.0268(18) 0.0212(17) 0.0277(17) 0.0044(13) -0.0071(15) -0.0068(14)
O4 0.0294(19) 0.0224(17) 0.0256(17) 0.0033(14) -0.0037(14) -0.0041(14)
O5 0.0213(18) 0.043(2) 0.0175(16) -0.0052(14) 0.0064(14) -0.0114(15)
O6 0.0265(18) 0.0258(18) 0.0209(17) 0.0062(13) 0.0027(14) 0.0029(14)
O7 0.0200(16) 0.0245(17) 0.0210(16) -0.0039(13) -0.0005(13) 0.0018(13)
O8 0.0297(19) 0.035(2) 0.0257(17) -0.0123(15) -0.0046(15) 0.0081(16)
O1W 0.0246(18) 0.0222(17) 0.0198(16) -0.0012(13) 0.0023(14) -0.0054(14)
O2W 0.030(2) 0.0204(17) 0.0213(16) 0.0068(13) -0.0069(14) -0.0030(15)
O3W 0.0227(18) 0.0237(17) 0.0229(16) -0.0047(13) 0.0037(14) -0.0035(14)
O4W 0.0248(18) 0.0293(19) 0.0214(17) 0.0112(14) 0.0005(14) 0.0012(15)
O5W 0.0285(19) 0.0233(17) 0.0225(17) 0.0022(14) -0.0041(15) 0.0030(15)
Zn1 0.0203(3) 0.0210(3) 0.0184(3) -0.00022(19) 0.0013(2) -0.0021(2)

loop_
_atom_type_symbol
_atom_type_description
_atom_type_scat_dispersion_real
_atom_type_scat_dispersion_imag
_atom_type_scat_source
C C 0.0033 0.0016 'International Tables Vol C Tables 4.2.6.8 and 6.1.1.4'
H H 0.0000 0.0000 'International Tables Vol C Tables 4.2.6.8 and 6.1.1.4'
N N 0.0061 0.0033 'International Tables Vol C Tables 4.2.6.8 and 6.1.1.4'
O O 0.0106 0.0060 'International Tables Vol C Tables 4.2.6.8 and 6.1.1.4'
Zn Zn 0.2839 1.4301 'International Tables Vol C Tables 4.2.6.8 and 6.1.1.4'

loop_
_geom_angle_atom_site_label_1
_geom_angle_atom_site_label_2
_geom_angle_atom_site_label_3
_geom_angle
N2 C1 N1 109.3(4)
C3 C2 N1 106.5(4)
C3 C2 C5 130.2(4)
N1 C2 C5 123.4(4)
C2 C3 N2 106.9(4)
C2 C3 C4 129.7(4)
N2 C3 C4 123.4(4)
O2 C4 O1 126.2(4)
O2 C4 C3 118.1(4)
O1 C4 C3 115.7(4)
O4 C5 O3 128.1(4)
O4 C5 C2 116.9(4)
O3 C5 C2 115.0(4)
N4 C8 N3 109.2(4)
C10 C9 N3 106.9(4)
C10 C9 C12 131.0(4)
N3 C9 C12 121.9(4)
C9 C10 N4 106.5(4)
C9 C10 C11 128.3(4)
N4 C10 C11 125.2(4)
O6 C11 O5 128.5(4)
O6 C11 C10 115.2(4)
O5 C11 C10 116.3(4)
O8 C12 O7 127.1(4)
O8 C12 C9 115.0(4)
O7 C12 C9 117.9(4)
C1 N1 C2 108.0(4)
C1 N1 C6 125.0(4)
C2 N1 C6 126.9(4)
C1 N2 C3 109.3(4)
C1 N2 C7 124.6(4)
C3 N2 C7 125.8(4)
C8 N3 C9 108.8(4)
C8 N3 C13 124.8(4)
C9 N3 C13 126.3(4)
C8 N4 C10 108.5(4)
C8 N4 C14 123.9(4)
C10 N4 C14 127.6(4)
C4 O1 Zn1 98.9(3)
C11 O5 Zn1 134.9(3)
O5 Zn1 O2W 108.26(14)
O5 Zn1 O3W 92.23(13)
O2W Zn1 O3W 97.06(13)
O5 Zn1 O1 150.98(14)
O2W Zn1 O1 100.08(13)
O3W Zn1 O1 90.36(13)
O5 Zn1 O1W 86.43(13)
O2W Zn1 O1W 92.09(13)
O3W Zn1 O1W 170.70(13)
O1 Zn1 O1W 86.41(12)

loop_
_geom_bond_atom_site_label_1
_geom_bond_atom_site_label_2
_geom_bond_distance
C1 N2 1.310(6)
C1 N1 1.349(6)
C2 C3 1.370(7)
C2 N1 1.393(6)
C2 C5 1.510(6)
C3 N2 1.386(6)
C3 C4 1.498(6)
C4 O2 1.228(5)
C4 O1 1.270(5)
C5 O4 1.231(5)
C5 O3 1.263(5)
C6 N1 1.462(6)
C7 N2 1.487(6)
C8 N4 1.321(6)
C8 N3 1.337(6)
C9 C10 1.369(6)
C9 N3 1.376(5)
C9 C12 1.515(6)
C10 N4 1.398(5)
C10 C11 1.485(6)
C11 O6 1.246(6)
C11 O5 1.249(5)
C12 O8 1.248(5)
C12 O7 1.249(5)
C13 N3 1.474(6)
C14 N4 1.469(6)
O1 Zn1 2.073(3)
O5 Zn1 2.007(3)
O1W Zn1 2.086(3)
O2W Zn1 2.023(3)
O3W Zn1 2.055(3)
